data_7210641
loop_
_publ_author_name
'Yamada, Shinji'
'Sako, Nodoka'
'Okuda, Mai'
'Hozumi, Atsuko'

_publ_section_title
;
 A dual-synthon in pyridinium chloride: formation of ladder-like and
 columnar motifs through hydrogen bonds and cation--\p interactions
;
_journal_issue 1
_journal_name_full CrystEngComm
_journal_page_first 199
_journal_paper_doi 10.1039/c2ce26547h
_journal_volume 15
_journal_year 2013
_chemical_formula_moiety 'C28 H45 Cl3 N2 O4'
_chemical_formula_sum 'C28 H45 Cl3 N2 O4'
_chemical_formula_weight 580.03
_space_group_IT_number 14
_symmetry_cell_setting monoclinic
_symmetry_Int_Tables_number 14
_symmetry_space_group_name_Hall '-P 2yn'
_symmetry_space_group_name_H-M 'P 1 21/n 1'
_atom_sites_solution_hydrogens geom
_atom_sites_solution_primary direct
_atom_sites_solution_secondary difmap
_cell_angle_alpha 90.0000
_cell_angle_beta 110.5550(9)
_cell_angle_gamma 90.0000
_cell_formula_units_Z 4
_cell_length_a 18.1754(4)
_cell_length_b 6.91256(13)
_cell_length_c 25.7534(5)
_cell_measurement_reflns_used 8962
_cell_measurement_temperature 123
_cell_measurement_theta_max 68.22
_cell_measurement_theta_min 3.67
_cell_volume 3029.63(11)
_computing_cell_refinement 'RAPID AUTO'
_computing_data_collection 'RAPID AUTO (Rigaku, ????)'
_computing_data_reduction 'RAPID AUTO'
_computing_molecular_graphics 'CrystalStructure 4.0'
_computing_publication_material 'CrystalStructure 4.0 (Rigaku, 2010)'
_computing_structure_refinement 'SHELXL97 (Sheldrick, 2008)'
_computing_structure_solution 'SIR92 (Altomare, et al., 1994)'
_diffrn_ambient_temperature 123
_diffrn_detector_area_resol_mean 10.000
_diffrn_measured_fraction_theta_full 0.969
_diffrn_measured_fraction_theta_max 0.969
_diffrn_measurement_device_type 'Rigaku R-AXIS RAPID'
_diffrn_measurement_method \w
_diffrn_radiation_type 'Cu K\a'
_diffrn_radiation_wavelength 1.54187
_diffrn_reflns_av_R_equivalents 0.0608
_diffrn_reflns_limit_h_max 21
_diffrn_reflns_limit_h_min -21
_diffrn_reflns_limit_k_max 8
_diffrn_reflns_limit_k_min -8
_diffrn_reflns_limit_l_max 30
_diffrn_reflns_limit_l_min -31
_diffrn_reflns_number 31413
_diffrn_reflns_theta_full 68.24
_diffrn_reflns_theta_max 68.24
_diffrn_standards_number 0
_exptl_absorpt_coefficient_mu 3.015
_exptl_absorpt_correction_type none
_exptl_crystal_colour colorless
_exptl_crystal_density_diffrn 1.272
_exptl_crystal_density_method 'not measured'
_exptl_crystal_description block
_exptl_crystal_F_000 1240.00
_exptl_crystal_size_max 0.150
_exptl_crystal_size_mid 0.050
_exptl_crystal_size_min 0.050
_refine_diff_density_max 0.690
_refine_diff_density_min -0.420
_refine_ls_extinction_method none
_refine_ls_goodness_of_fit_ref 1.064
_refine_ls_hydrogen_treatment constr
_refine_ls_number_parameters 334
_refine_ls_number_reflns 5380
_refine_ls_number_restraints 0
_refine_ls_R_factor_gt 0.0741
_refine_ls_shift/su_max 0.001
_refine_ls_structure_factor_coef Fsqd
_refine_ls_weighting_details 'w = 1/[\s^2^(Fo^2^)+(0.1340P)^2^+0.0000P] where P=(Fo^2^+2Fc^2^)/3'
_refine_ls_weighting_scheme calc
_refine_ls_wR_factor_ref 0.2346
_reflns_number_gt 3377
_reflns_number_total 5380
_reflns_threshold_expression F^2^>2.0\s(F^2^)
_cod_data_source_file c2ce26547h.txt
_cod_data_source_block 3-MESPHCl-2
_cod_original_cell_volume 3029.62(10)
_cod_database_code 7210641

loop_
_symmetry_equiv_pos_site_id
_symmetry_equiv_pos_as_xyz
1 +X,+Y,+Z
2 1/2-X,1/2+Y,1/2-Z
3 -X,-Y,-Z
4 1/2+X,1/2-Y,1/2+Z

loop_
_atom_site_label
_atom_site_type_symbol
_atom_site_fract_x
_atom_site_fract_y
_atom_site_fract_z
_atom_site_U_iso_or_equiv
_atom_site_adp_type
_atom_site_occupancy
_atom_site_symmetry_multiplicity
_atom_site_calc_flag
_atom_site_refinement_flags
Cl1 Cl 0.59193(5) 0.57840(15) 0.95143(4) 0.0574(4) Uani 1.0 4 d .
Cl2 Cl 0.91569(5) 0.60341(15) 1.07657(4) 0.0566(4) Uani 1.0 4 d .
Cl3 Cl 0.52873(6) 0.36602(15) 0.76097(5) 0.0644(4) Uani 1.0 4 d .
O1 O 0.56436(17) 0.2021(5) 0.87916(12) 0.0732(9) Uani 1.0 4 d .
O2 O 0.49628(17) 0.8610(4) 0.86097(12) 0.0660(8) Uani 1.0 4 d .
O3 O 0.46301(15) 0.7555(4) 0.76380(12) 0.0642(8) Uani 1.0 4 d .
O4 O 0.99967(16) 0.4754(4) 0.80032(11) 0.0649(8) Uani 1.0 4 d .
N1 N 0.84942(18) 0.4321(5) 0.96084(13) 0.0503(8) Uani 1.0 4 d .
N2 N 0.33507(19) 0.3895(5) 0.92135(14) 0.0541(9) Uani 1.0 4 d .
C1 C 0.8975(3) 0.3976(6) 0.93256(18) 0.0502(10) Uani 1.0 4 d .
C2 C 0.8678(3) 0.3809(6) 0.87692(18) 0.0525(10) Uani 1.0 4 d .
C3 C 0.7870(3) 0.3994(6) 0.84793(16) 0.0532(10) Uani 1.0 4 d .
C4 C 0.7403(3) 0.4288(6) 0.8797(2) 0.0613(12) Uani 1.0 4 d .
C5 C 0.7718(3) 0.4461(6) 0.93526(19) 0.0569(11) Uani 1.0 4 d .
C6 C 0.7478(3) 0.3943(7) 0.7877(3) 0.0702(13) Uani 1.0 4 d .
C7 C 0.7834(3) 0.3974(7) 0.7525(2) 0.0694(13) Uani 1.0 4 d .
C8 C 0.7437(3) 0.4017(6) 0.69046(18) 0.0627(12) Uani 1.0 4 d .
C9 C 0.7917(3) 0.4191(6) 0.65999(19) 0.0672(12) Uani 1.0 4 d .
C10 C 0.7603(3) 0.4209(7) 0.6029(2) 0.0714(13) Uani 1.0 4 d .
C11 C 0.6802(4) 0.4076(6) 0.57662(19) 0.0678(13) Uani 1.0 4 d .
C12 C 0.6290(3) 0.3916(6) 0.6056(2) 0.0631(12) Uani 1.0 4 d .
C13 C 0.6634(3) 0.3881(6) 0.66418(19) 0.0610(12) Uani 1.0 4 d .
C14 C 0.5434(3) 0.3803(7) 0.5778(3) 0.0823(15) Uani 1.0 4 d .
C15 C 0.3899(3) 0.3925(6) 0.89722(18) 0.0564(11) Uani 1.0 4 d .
C16 C 0.3665(3) 0.3855(6) 0.84106(17) 0.0528(10) Uani 1.0 4 d .
C17 C 0.2869(3) 0.3762(6) 0.80793(17) 0.0500(10) Uani 1.0 4 d .
C18 C 0.2332(3) 0.3722(6) 0.83498(18) 0.0514(10) Uani 1.0 4 d .
C19 C 0.2581(3) 0.3792(6) 0.89122(18) 0.0534(10) Uani 1.0 4 d .
C20 C 0.2586(3) 0.3724(6) 0.74633(18) 0.0572(11) Uani 1.0 4 d .
C21 C 0.3036(3) 0.3742(6) 0.71546(19) 0.0607(11) Uani 1.0 4 d .
C22 C 0.2774(3) 0.3795(6) 0.65448(18) 0.0563(11) Uani 1.0 4 d .
C23 C 0.3334(3) 0.3820(6) 0.6299(2) 0.0652(12) Uani 1.0 4 d .
C24 C 0.3115(3) 0.3888(7) 0.5731(2) 0.0702(13) Uani 1.0 4 d .
C25 C 0.2331(3) 0.3922(7) 0.5405(2) 0.0685(13) Uani 1.0 4 d .
C26 C 0.1748(3) 0.3900(6) 0.56344(18) 0.0562(11) Uani 1.0 4 d .
C27 C 0.1977(3) 0.3814(6) 0.62108(19) 0.0582(11) Uani 1.0 4 d .
C28 C 0.0909(3) 0.3988(7) 0.5287(2) 0.0701(13) Uani 1.0 4 d .
H1 H 0.8695 0.4460 0.9971 0.0603 Uiso 1.0 4 calc R
H1A H 0.9525 0.3848 0.9517 0.0603 Uiso 1.0 4 calc R
H2 H 0.3501 0.3943 0.9577 0.0649 Uiso 1.0 4 calc R
H2A H 0.9022 0.3564 0.8571 0.0630 Uiso 1.0 4 calc R
H4 H 0.6850 0.4370 0.8619 0.0736 Uiso 1.0 4 calc R
H5 H 0.7388 0.4681 0.9562 0.0683 Uiso 1.0 4 calc R
H6 H 0.6921 0.3882 0.7735 0.0842 Uiso 1.0 4 calc R
H7 H 0.8392 0.3969 0.7668 0.0833 Uiso 1.0 4 calc R
H9 H 0.8470 0.4301 0.6783 0.0806 Uiso 1.0 4 calc R
H10 H 0.7938 0.4313 0.5818 0.0857 Uiso 1.0 4 calc R
H11 H 0.6592 0.4094 0.5372 0.0813 Uiso 1.0 4 calc R
H13 H 0.6306 0.3761 0.6857 0.0732 Uiso 1.0 4 calc R
H14A H 0.5309 0.3623 0.5379 0.0988 Uiso 1.0 4 calc R
H14B H 0.5192 0.5003 0.5843 0.0988 Uiso 1.0 4 calc R
H14C H 0.5229 0.2707 0.5927 0.0988 Uiso 1.0 4 calc R
H15 H 0.4441 0.3994 0.9192 0.0677 Uiso 1.0 4 calc R
H16 H 0.4050 0.3870 0.8239 0.0634 Uiso 1.0 4 calc R
H18 H 0.1785 0.3646 0.8141 0.0617 Uiso 1.0 4 calc R
H19 H 0.2208 0.3768 0.9094 0.0640 Uiso 1.0 4 calc R
H20 H 0.2034 0.3684 0.7274 0.0686 Uiso 1.0 4 calc R
H21 H 0.3587 0.3718 0.7348 0.0728 Uiso 1.0 4 calc R
H23 H 0.3876 0.3790 0.6523 0.0783 Uiso 1.0 4 calc R
H24 H 0.3505 0.3911 0.5564 0.0842 Uiso 1.0 4 calc R
H25 H 0.2187 0.3962 0.5013 0.0822 Uiso 1.0 4 calc R
H27 H 0.1589 0.3767 0.6379 0.0698 Uiso 1.0 4 calc R
H28A H 0.0590 0.3974 0.5525 0.0841 Uiso 1.0 4 calc R
H28B H 0.0774 0.2868 0.5038 0.0841 Uiso 1.0 4 calc R
H28C H 0.0806 0.5180 0.5067 0.0841 Uiso 1.0 4 calc R

loop_
_atom_site_aniso_label
_atom_site_aniso_U_11
_atom_site_aniso_U_22
_atom_site_aniso_U_33
_atom_site_aniso_U_12
_atom_site_aniso_U_13
_atom_site_aniso_U_23
Cl1 0.0533(6) 0.0732(7) 0.0457(6) 0.0010(5) 0.0173(5) -0.0021(5)
Cl2 0.0481(6) 0.0765(7) 0.0465(7) 0.0004(5) 0.0184(5) -0.0045(5)
Cl3 0.0611(7) 0.0708(8) 0.0585(7) 0.0013(5) 0.0175(6) -0.0040(5)
O1 0.080(2) 0.071(2) 0.071(2) -0.0049(15) 0.0300(17) -0.0043(17)
O2 0.073(2) 0.072(2) 0.0562(19) -0.0008(14) 0.0262(16) 0.0009(15)
O3 0.0561(16) 0.071(2) 0.0613(18) -0.0025(13) 0.0153(14) 0.0003(15)
O4 0.0737(19) 0.0665(19) 0.0527(18) -0.0013(14) 0.0198(15) 0.0008(15)
N1 0.0519(19) 0.059(2) 0.0372(19) -0.0015(15) 0.0128(15) -0.0039(15)
N2 0.058(2) 0.062(2) 0.042(2) -0.0008(15) 0.0177(16) -0.0037(15)
C1 0.045(2) 0.052(3) 0.055(3) 0.0004(16) 0.020(2) 0.0018(19)
C2 0.067(3) 0.050(3) 0.048(3) -0.0015(18) 0.030(3) -0.0012(18)
C3 0.069(3) 0.050(3) 0.035(3) -0.0050(18) 0.009(2) 0.0024(17)
C4 0.045(3) 0.070(3) 0.062(3) -0.0048(19) 0.010(2) 0.001(3)
C5 0.049(3) 0.066(3) 0.058(3) -0.0005(19) 0.020(2) -0.003(3)
C6 0.075(3) 0.060(3) 0.077(4) -0.008(3) 0.028(3) 0.000(3)
C7 0.076(4) 0.059(3) 0.075(4) -0.004(3) 0.029(3) 0.002(3)
C8 0.085(4) 0.053(3) 0.043(3) -0.008(2) 0.014(3) -0.0039(19)
C9 0.079(4) 0.068(3) 0.051(3) -0.004(3) 0.019(3) 0.002(3)
C10 0.088(4) 0.070(3) 0.055(3) -0.001(3) 0.022(3) 0.008(3)
C11 0.104(4) 0.055(3) 0.038(3) 0.001(3) 0.018(3) 0.0008(19)
C12 0.075(3) 0.040(3) 0.068(4) -0.0013(19) 0.017(3) 0.001(2)
C13 0.090(4) 0.047(3) 0.049(3) -0.004(2) 0.028(3) 0.0015(19)
C14 0.089(4) 0.061(3) 0.084(4) -0.003(3) 0.014(3) 0.006(3)
C15 0.045(3) 0.069(3) 0.055(3) -0.0005(18) 0.019(2) -0.000(2)
C16 0.051(3) 0.066(3) 0.045(3) -0.0012(18) 0.0210(19) 0.0027(19)
C17 0.051(3) 0.049(3) 0.046(3) 0.0031(16) 0.0132(19) 0.0040(18)
C18 0.043(2) 0.058(3) 0.053(3) -0.0018(16) 0.0170(19) -0.002(2)
C19 0.049(3) 0.055(3) 0.062(3) 0.0011(17) 0.027(2) -0.003(2)
C20 0.052(3) 0.064(3) 0.052(3) 0.0022(18) 0.012(2) 0.000(2)
C21 0.058(3) 0.064(3) 0.059(3) -0.0009(19) 0.019(3) -0.001(2)
C22 0.058(3) 0.055(3) 0.050(3) -0.0005(18) 0.012(2) -0.0010(19)
C23 0.063(3) 0.068(3) 0.065(4) -0.000(2) 0.023(3) 0.000(3)
C24 0.073(3) 0.080(4) 0.060(4) 0.008(3) 0.027(3) 0.006(3)
C25 0.087(4) 0.071(3) 0.056(3) 0.009(3) 0.036(3) 0.005(3)
C26 0.067(3) 0.050(3) 0.049(3) -0.0011(18) 0.018(3) -0.0000(19)
C27 0.069(3) 0.050(3) 0.063(3) 0.0008(19) 0.033(3) -0.000(2)
C28 0.078(4) 0.073(3) 0.058(3) -0.004(3) 0.022(3) 0.001(3)

loop_
_atom_type_symbol
_atom_type_description
_atom_type_scat_dispersion_real
_atom_type_scat_dispersion_imag
_atom_type_scat_source
C C 0.0181 0.0091
;
International Tables for Crystallography
(1992, Vol. C, Tables 4.2.6.8 and 6.1.1.4)
;
H H 0.0000 0.0000
;
International Tables for Crystallography
(1992, Vol. C, Table 6.1.1.4)
;
N N 0.0311 0.0180
;
International Tables for Crystallography
(1992, Vol. C, Tables 4.2.6.8 and 6.1.1.4)
;
Cl Cl 0.3639 0.7018
;
International Tables for Crystallography
(1992, Vol. C, Tables 4.2.6.8 and 6.1.1.4)
;
O O 0.0492 0.0322
;
International Tables for Crystallography
(1992, Vol. C, Tables 4.2.6.8 and 6.1.1.4)
;

loop_
_geom_angle_atom_site_label_1
_geom_angle_atom_site_label_2
_geom_angle_atom_site_label_3
_geom_angle
_geom_angle_publ_flag
C1 N1 C5 121.5(4) yes
C15 N2 C19 121.6(4) yes
N1 C1 C2 119.9(4) yes
C1 C2 C3 120.8(5) yes
C2 C3 C4 116.3(4) yes
C2 C3 C6 126.3(5) yes
C4 C3 C6 117.3(4) yes
C3 C4 C5 121.4(4) yes
N1 C5 C4 120.0(5) yes
C3 C6 C7 124.7(5) yes
C6 C7 C8 125.2(5) yes
C7 C8 C9 116.5(5) yes
C7 C8 C13 123.4(6) yes
C9 C8 C13 120.2(5) yes
C8 C9 C10 120.3(5) yes
C9 C10 C11 119.6(6) yes
C10 C11 C12 122.3(5) yes
C11 C12 C13 116.5(5) yes
C11 C12 C14 122.6(5) yes
C13 C12 C14 120.9(6) yes
C8 C13 C12 121.1(6) yes
N2 C15 C16 119.1(4) yes
C15 C16 C17 121.4(5) yes
C16 C17 C18 117.1(4) yes
C16 C17 C20 123.3(5) yes
C18 C17 C20 119.7(4) yes
C17 C18 C19 120.3(4) yes
N2 C19 C18 120.6(5) yes
C17 C20 C21 125.8(4) yes
C20 C21 C22 127.1(4) yes
C21 C22 C23 118.5(4) yes
C21 C22 C27 122.1(5) yes
C23 C22 C27 119.4(5) yes
C22 C23 C24 120.4(5) yes
C23 C24 C25 120.0(6) yes
C24 C25 C26 121.6(5) yes
C25 C26 C27 117.9(4) yes
C25 C26 C28 121.6(5) yes
C27 C26 C28 120.5(5) yes
C22 C27 C26 120.8(5) yes
C1 N1 H1 119.262 no
C5 N1 H1 119.254 no
C15 N2 H2 119.217 no
C19 N2 H2 119.227 no
N1 C1 H1A 120.029 no
C2 C1 H1A 120.042 no
C1 C2 H2A 119.574 no
C3 C2 H2A 119.579 no
C3 C4 H4 119.302 no
C5 C4 H4 119.305 no
N1 C5 H5 120.024 no
C4 C5 H5 120.026 no
C3 C6 H6 117.671 no
C7 C6 H6 117.637 no
C6 C7 H7 117.390 no
C8 C7 H7 117.402 no
C8 C9 H9 119.868 no
C10 C9 H9 119.876 no
C9 C10 H10 120.196 no
C11 C10 H10 120.189 no
C10 C11 H11 118.834 no
C12 C11 H11 118.823 no
C8 C13 H13 119.448 no
C12 C13 H13 119.448 no
C12 C14 H14A 109.470 no
C12 C14 H14B 109.474 no
C12 C14 H14C 109.466 no
H14A C14 H14B 109.472 no
H14A C14 H14C 109.480 no
H14B C14 H14C 109.466 no
N2 C15 H15 120.474 no
C16 C15 H15 120.457 no
C15 C16 H16 119.305 no
C17 C16 H16 119.303 no
C17 C18 H18 119.867 no
C19 C18 H18 119.836 no
N2 C19 H19 119.695 no
C18 C19 H19 119.694 no
C17 C20 H20 117.108 no
C21 C20 H20 117.130 no
C20 C21 H21 116.437 no
C22 C21 H21 116.433 no
C22 C23 H23 119.815 no
C24 C23 H23 119.812 no
C23 C24 H24 120.002 no
C25 C24 H24 119.989 no
C24 C25 H25 119.227 no
C26 C25 H25 119.219 no
C22 C27 H27 119.589 no
C26 C27 H27 119.590 no
C26 C28 H28A 109.465 no
C26 C28 H28B 109.471 no
C26 C28 H28C 109.467 no
H28A C28 H28B 109.467 no
H28A C28 H28C 109.472 no
H28B C28 H28C 109.485 no

loop_
_geom_bond_atom_site_label_1
_geom_bond_atom_site_label_2
_geom_bond_distance
_geom_bond_publ_flag
N1 C1 1.341(7) yes
N1 C5 1.334(5) yes
N2 C15 1.347(7) yes
N2 C19 1.342(5) yes
C1 C2 1.347(6) yes
C2 C3 1.400(6) yes
C3 C4 1.385(8) yes
C3 C6 1.463(7) yes
C4 C5 1.347(7) yes
C6 C7 1.286(9) yes
C7 C8 1.504(7) yes
C8 C9 1.369(9) yes
C8 C13 1.380(7) yes
C9 C10 1.378(7) yes
C10 C11 1.377(8) yes
C11 C12 1.387(9) yes
C12 C13 1.416(7) yes
C12 C14 1.469(7) yes
C15 C16 1.358(6) yes
C16 C17 1.399(5) yes
C17 C18 1.386(7) yes
C17 C20 1.486(6) yes
C18 C19 1.358(7) yes
C20 C21 1.325(8) yes
C21 C22 1.473(7) yes
C22 C23 1.374(8) yes
C22 C27 1.401(6) yes
C23 C24 1.376(8) yes
C24 C25 1.377(7) yes
C25 C26 1.384(9) yes
C26 C27 1.395(7) yes
C26 C28 1.473(6) yes
N1 H1 0.880 no
N2 H2 0.880 no
C1 H1A 0.950 no
C2 H2A 0.950 no
C4 H4 0.950 no
C5 H5 0.950 no
C6 H6 0.950 no
C7 H7 0.950 no
C9 H9 0.950 no
C10 H10 0.950 no
C11 H11 0.950 no
C13 H13 0.950 no
C14 H14A 0.980 no
C14 H14B 0.980 no
C14 H14C 0.980 no
C15 H15 0.950 no
C16 H16 0.950 no
C18 H18 0.950 no
C19 H19 0.950 no
C20 H20 0.950 no
C21 H21 0.950 no
C23 H23 0.950 no
C24 H24 0.950 no
C25 H25 0.950 no
C27 H27 0.950 no
C28 H28A 0.980 no
C28 H28B 0.980 no
C28 H28C 0.980 no

loop_
_geom_contact_atom_site_label_1
_geom_contact_atom_site_label_2
_geom_contact_distance
_geom_contact_publ_flag
_geom_contact_site_symmetry_2
N1 C3 2.734(5) no .
N2 C17 2.741(6) no .
C1 C4 2.707(6) no .
C2 C5 2.710(8) no .
C2 C7 3.031(7) no .
C6 C13 3.007(7) no .
C8 C11 2.748(7) no .
C9 C12 2.800(7) no .
C10 C13 2.757(9) no .
C15 C18 2.738(5) no .
C16 C19 2.709(7) no .
C16 C21 3.030(7) no .
C20 C27 3.021(7) no .
C22 C25 2.760(7) no .
C23 C26 2.790(6) no .
C24 C27 2.757(9) no .
Cl1 O1 3.135(4) no .
Cl1 O2 3.070(3) no .
Cl1 N2 3.081(4) no 3_667
Cl1 C5 3.558(5) no .
Cl1 C15 3.673(4) no .
Cl2 O4 3.048(3) no 3_767
Cl2 N1 3.036(4) no .
Cl2 C1 3.485(5) no 3_767
Cl2 C2 3.690(5) no 3_767
Cl2 C19 3.539(5) no 3_667
Cl3 O1 3.096(4) no .
Cl3 O3 2.956(3) no .
Cl3 O4 3.078(3) no 2_646
O1 Cl1 3.135(4) no .
O1 Cl3 3.096(4) no .
O1 O2 2.627(5) no 1_545
O1 C4 3.558(6) no .
O1 C9 3.679(7) no 2_646
O1 C10 3.621(7) no 2_646
O1 C15 3.611(6) no .
O1 C16 3.609(5) no .
O2 Cl1 3.070(3) no .
O2 O1 2.627(5) no 1_565
O2 O3 2.469(5) no .
O3 Cl3 2.956(3) no .
O3 O2 2.469(5) no .
O3 O4 2.507(5) no 2_656
O3 C18 3.670(5) no 2_556
O4 Cl2 3.048(3) no 3_767
O4 Cl3 3.078(3) no 2_656
O4 O3 2.507(5) no 2_646
O4 C2 3.658(7) no .
N1 Cl2 3.036(4) no .
N1 C11 3.414(5) no 2_656
N1 C12 3.693(6) no 2_656
N2 Cl1 3.081(4) no 3_667
N2 C26 3.486(5) no 2_546
N2 C26 3.494(5) no 2_556
N2 C27 3.664(5) no 2_546
N2 C27 3.557(5) no 2_556
C1 Cl2 3.485(5) no 3_767
C1 C11 3.645(6) no 2_646
C1 C12 3.619(6) no 2_646
C1 C12 3.539(6) no 2_656
C1 C14 3.544(7) no 2_656
C2 Cl2 3.690(5) no 3_767
C2 O4 3.658(7) no .
C2 C11 3.692(7) no 2_646
C2 C12 3.410(6) no 2_646
C2 C12 3.556(6) no 2_656
C2 C13 3.554(6) no 2_646
C2 C13 3.648(6) no 2_656
C3 C8 3.569(6) no 2_646
C3 C8 3.600(6) no 2_656
C3 C9 3.593(6) no 2_646
C3 C13 3.688(6) no 2_646
C3 C13 3.538(6) no 2_656
C4 O1 3.558(6) no .
C4 C9 3.658(6) no 2_646
C4 C9 3.529(6) no 2_656
C4 C10 3.540(6) no 2_646
C4 C10 3.432(6) no 2_656
C4 C11 3.628(6) no 2_656
C5 Cl1 3.558(5) no .
C5 C10 3.417(6) no 2_656
C5 C11 3.349(6) no 2_656
C6 C7 3.574(7) no 2_646
C6 C7 3.616(7) no 2_656
C6 C8 3.446(6) no 2_646
C6 C8 3.547(6) no 2_656
C7 C6 3.616(7) no 2_646
C7 C6 3.574(7) no 2_656
C7 C7 3.651(7) no 2_646
C7 C7 3.651(7) no 2_656
C8 C3 3.599(6) no 2_646
C8 C3 3.569(6) no 2_656
C8 C6 3.547(6) no 2_646
C8 C6 3.446(6) no 2_656
C9 O1 3.679(7) no 2_656
C9 C3 3.593(6) no 2_656
C9 C4 3.529(6) no 2_646
C9 C4 3.658(6) no 2_656
C10 O1 3.621(7) no 2_656
C10 C4 3.432(6) no 2_646
C10 C4 3.540(6) no 2_656
C10 C5 3.417(6) no 2_646
C11 N1 3.414(5) no 2_646
C11 C1 3.645(6) no 2_656
C11 C2 3.692(7) no 2_656
C11 C4 3.628(6) no 2_646
C11 C5 3.349(6) no 2_646
C12 N1 3.693(6) no 2_646
C12 C1 3.539(6) no 2_646
C12 C1 3.619(6) no 2_656
C12 C2 3.556(6) no 2_646
C12 C2 3.410(6) no 2_656
C13 C2 3.648(6) no 2_646
C13 C2 3.554(6) no 2_656
C13 C3 3.538(6) no 2_646
C13 C3 3.688(6) no 2_656
C14 C1 3.544(7) no 2_646
C15 Cl1 3.673(4) no .
C15 O1 3.611(6) no .
C15 C27 3.695(6) no 2_556
C16 O1 3.609(5) no .
C17 C20 3.687(6) no 2_556
C18 O3 3.670(5) no 2_546
C18 C21 3.657(6) no 2_546
C18 C21 3.683(6) no 2_556
C18 C22 3.428(6) no 2_546
C18 C22 3.527(6) no 2_556
C18 C27 3.657(6) no 2_546
C19 Cl2 3.539(5) no 3_667
C19 C22 3.633(6) no 2_546
C19 C22 3.637(6) no 2_556
C19 C26 3.645(6) no 2_546
C19 C27 3.573(6) no 2_546
C19 C27 3.602(6) no 2_556
C20 C17 3.687(6) no 2_546
C20 C20 3.481(6) no 2_546
C20 C20 3.481(6) no 2_556
C21 C18 3.683(6) no 2_546
C21 C18 3.657(6) no 2_556
C22 C18 3.527(6) no 2_546
C22 C18 3.428(6) no 2_556
C22 C19 3.637(6) no 2_546
C22 C19 3.633(6) no 2_556
C26 N2 3.494(5) no 2_546
C26 N2 3.486(5) no 2_556
C26 C19 3.645(6) no 2_556
C27 N2 3.557(5) no 2_546
C27 N2 3.664(5) no 2_556
C27 C15 3.695(6) no 2_546
C27 C18 3.657(6) no 2_556
C27 C19 3.602(6) no 2_546
C27 C19 3.573(6) no 2_556
C28 C28 3.410(7) no 3_566
N1 H2A 3.1827 no .
N1 H4 3.1744 no .
N2 H16 3.1868 no .
N2 H18 3.1991 no .
C1 H5 3.1883 no .
C2 H1 3.1169 no .
C2 H4 3.2320 no .
C2 H6 3.3651 no .
C2 H7 2.7013 no .
C3 H1A 3.2486 no .
C3 H5 3.2387 no .
C3 H7 2.5815 no .
C4 H1 3.1112 no .
C4 H2A 3.2313 no .
C4 H6 2.5766 no .
C5 H1A 3.1873 no .
C6 H2A 2.7592 no .
C6 H4 2.5659 no .
C6 H13 2.7417 no .
C7 H2A 2.8136 no .
C7 H9 2.5660 no .
C7 H13 2.7081 no .
C8 H6 2.6231 no .
C8 H10 3.2395 no .
C9 H7 2.5810 no .
C9 H11 3.2330 no .
C9 H13 3.2355 no .
C11 H9 3.2391 no .
C11 H13 3.2460 no .
C11 H14A 2.5604 no .
C11 H14B 3.0685 no .
C11 H14C 3.1738 no .
C12 H10 3.2727 no .
C13 H6 2.6786 no .
C13 H7 3.3566 no .
C13 H9 3.2398 no .
C13 H11 3.2467 no .
C13 H14A 3.3028 no .
C13 H14B 2.8132 no .
C13 H14C 2.6951 no .
C14 H11 2.6666 no .
C14 H13 2.6732 no .
C15 H19 3.1978 no .
C16 H2 3.1231 no .
C16 H18 3.2419 no .
C16 H20 3.3583 no .
C16 H21 2.6922 no .
C17 H15 3.2629 no .
C17 H19 3.2368 no .
C17 H21 2.6414 no .
C18 H2 3.1331 no .
C18 H16 3.2366 no .
C18 H20 2.6294 no .
C19 H15 3.2020 no .
C20 H16 2.7111 no .
C20 H18 2.6362 no .
C20 H27 2.7443 no .
C21 H16 2.7552 no .
C21 H23 2.5923 no .
C21 H27 2.6869 no .
C22 H20 2.6684 no .
C22 H24 3.2429 no .
C23 H21 2.5763 no .
C23 H25 3.2374 no .
C23 H27 3.2506 no .
C25 H23 3.2412 no .
C25 H27 3.2411 no .
C25 H28A 3.2862 no .
C25 H28B 2.7493 no .
C25 H28C 2.7399 no .
C26 H24 3.2629 no .
C27 H20 2.7058 no .
C27 H21 3.3352 no .
C27 H23 3.2560 no .
C27 H25 3.2407 no .
C27 H28A 2.5230 no .
C27 H28B 3.1139 no .
C27 H28C 3.1142 no .
C28 H25 2.6549 no .
C28 H27 2.6493 no .
H1 H1A 2.2475 no .
H1 H5 2.2404 no .
H1A H2A 2.2916 no .
H2 H15 2.2585 no .
H2 H19 2.2425 no .
H2A H7 2.2208 no .
H4 H5 2.2871 no .
H4 H6 2.3491 no .
H6 H7 2.7421 no .
H6 H13 2.1432 no .
H7 H9 2.3427 no .
H9 H10 2.3294 no .
H10 H11 2.3124 no .
H11 H14A 2.3609 no .
H11 H14B 3.2409 no .
H11 H14C 3.4040 no .
H13 H14A 3.5983 no .
H13 H14B 2.8191 no .
H13 H14C 2.6093 no .
H15 H16 2.3041 no .
H16 H21 2.1519 no .
H18 H19 2.3012 no .
H18 H20 2.4279 no .
H20 H21 2.7628 no .
H20 H27 2.1597 no .
H21 H23 2.3602 no .
H23 H24 2.3234 no .
H24 H25 2.3160 no .
H25 H28A 3.5854 no .
H25 H28B 2.7009 no .
H25 H28C 2.6985 no .
H27 H28A 2.3134 no .
H27 H28B 3.3036 no .
H27 H28C 3.3191 no .
Cl1 H2 2.2107 no 3_667
Cl1 H4 3.4442 no .
Cl1 H5 2.7368 no .
Cl1 H10 3.4990 no 2_656
Cl1 H15 2.8057 no .
Cl1 H15 3.6179 no 3_667
Cl1 H28A 3.4933 no 2_556
Cl1 H28B 2.9174 no 4_555
Cl1 H28C 3.1716 no 4_565
Cl2 H1 2.2073 no .
Cl2 H1A 2.7404 no 3_767
Cl2 H2A 3.1598 no 3_767
Cl2 H11 3.4809 no 2_656
Cl2 H14B 3.2899 no 4_565
Cl2 H14C 3.1763 no 4_555
Cl2 H19 2.6337 no 3_667
Cl2 H24 3.5956 no 4_555
Cl2 H24 3.6673 no 4_565
Cl3 H4 3.1433 no .
Cl3 H6 2.8748 no .
Cl3 H13 3.1156 no .
Cl3 H16 3.2034 no .
Cl3 H21 2.9225 no .
Cl3 H23 3.0630 no .
O1 H4 2.8847 no .
O1 H5 3.5992 no .
O1 H9 3.1615 no 2_646
O1 H10 3.0567 no 2_646
O1 H15 3.0466 no .
O1 H16 3.0252 no .
O1 H25 3.4681 no 4_555
O1 H28B 3.1357 no 4_555
O1 H28C 3.5372 no 4_555
O2 H9 3.3748 no 2_656
O2 H10 3.6083 no 2_656
O2 H16 3.6456 no .
O2 H20 3.5428 no 2_556
O2 H27 2.8322 no 2_556
O2 H28A 2.7595 no 2_556
O2 H28C 3.6188 no 4_565
O3 H9 3.4631 no 2_656
O3 H16 3.3379 no .
O3 H18 2.7548 no 2_556
O3 H20 3.2070 no 2_556
O3 H21 3.1923 no .
O4 H2A 2.7886 no .
O4 H7 2.7883 no .
O4 H9 3.3992 no .
O4 H14C 3.5656 no 2_656
O4 H18 3.2359 no 1_655
O4 H23 3.4231 no 2_656
N1 H11 3.6179 no 2_646
N1 H11 3.3041 no 2_656
N1 H14A 3.6775 no 2_656
N1 H24 3.3182 no 4_555
N1 H25 3.6899 no 4_555
N2 H28B 3.4113 no 2_556
N2 H28C 3.2221 no 2_546
C1 H1A 3.5877 no 3_767
C1 H11 3.6903 no 2_646
C1 H14A 3.4493 no 2_656
C1 H14A 3.4417 no 4_555
C1 H14B 3.2374 no 2_646
C1 H14C 3.1351 no 2_656
C2 H14B 3.2702 no 2_646
C2 H14C 3.2742 no 2_656
C4 H10 3.6919 no 2_646
C5 H10 3.5349 no 2_656
C5 H11 3.4217 no 2_656
C5 H25 3.2513 no 4_555
C7 H6 3.6395 no 2_646
C7 H6 3.5169 no 2_656
C8 H6 3.5739 no 2_656
C9 H4 3.4313 no 2_646
C9 H4 3.6716 no 2_656
C9 H6 3.6299 no 2_656
C10 H4 3.5166 no 2_646
C10 H5 3.4828 no 2_646
C10 H25 3.1074 no 3_666
C11 H1 3.6602 no 2_646
C11 H5 3.6035 no 2_646
C11 H24 3.5541 no 3_666
C11 H25 3.4389 no 3_666
C12 H2A 3.4567 no 2_656
C13 H2A 3.4265 no 2_656
C14 H1A 3.5152 no 2_646
C14 H1A 3.5762 no 2_656
C14 H1A 3.5864 no 4_454
C14 H2A 3.6681 no 2_656
C14 H14A 3.3233 no 3_666
C14 H24 3.3528 no .
C15 H27 3.4992 no 2_556
C15 H28A 3.6618 no 2_546
C15 H28B 3.6352 no 2_556
C15 H28C 3.4896 no 2_546
C16 H27 3.6125 no 2_546
C16 H27 3.4947 no 2_556
C17 H20 3.6461 no 2_546
C17 H20 3.5423 no 2_556
C20 H20 3.5703 no 2_546
C20 H20 3.5156 no 2_556
C21 H18 3.6422 no 2_546
C21 H18 3.5147 no 2_556
C22 H18 3.6752 no 2_546
C22 H18 3.4767 no 2_556
C23 H18 3.6712 no 2_556
C23 H19 3.6732 no 2_546
C23 H19 3.6048 no 2_556
C24 H1 3.4270 no 4_454
C24 H11 3.3706 no 3_666
C24 H19 3.6418 no 2_546
C24 H19 3.4806 no 2_556
C25 H5 3.3287 no 4_454
C25 H10 3.2491 no 3_666
C25 H11 3.5303 no 3_666
C25 H19 3.5817 no 2_556
C26 H2 3.4739 no 2_546
C26 H2 3.5330 no 2_556
C28 H2 3.6290 no 2_546
C28 H2 3.5699 no 2_556
C28 H28A 3.1266 no 3_566
C28 H28B 3.6030 no 3_566
C28 H28C 2.9797 no 3_566
H1 Cl2 2.2073 no .
H1 C11 3.6602 no 2_656
H1 C24 3.4270 no 4_555
H1 H1A 3.2531 no 3_767
H1 H11 3.3156 no 2_656
H1 H14A 3.6763 no 2_656
H1 H14A 3.4767 no 4_555
H1 H14C 3.3561 no 4_555
H1 H19 3.5741 no 3_667
H1 H24 2.8721 no 4_555
H1 H25 3.6501 no 4_555
H1A Cl2 2.7404 no 3_767
H1A C1 3.5877 no 3_767
H1A C14 3.5762 no 2_646
H1A C14 3.5152 no 2_656
H1A C14 3.5864 no 4_555
H1A H1 3.2531 no 3_767
H1A H1A 2.9469 no 3_767
H1A H14A 3.6264 no 2_646
H1A H14A 3.3168 no 2_656
H1A H14A 2.7661 no 4_555
H1A H14B 2.9201 no 2_646
H1A H14C 2.9979 no 2_656
H1A H14C 3.5656 no 4_555
H2 Cl1 2.2107 no 3_667
H2 C26 3.5330 no 2_546
H2 C26 3.4739 no 2_556
H2 C28 3.5699 no 2_546
H2 C28 3.6290 no 2_556
H2 H5 3.3069 no 3_667
H2 H28B 3.0268 no 2_556
H2 H28C 2.8956 no 2_546
H2A Cl2 3.1598 no 3_767
H2A O4 2.7886 no .
H2A C12 3.4567 no 2_646
H2A C13 3.4265 no 2_646
H2A C14 3.6681 no 2_646
H2A H13 3.4831 no 2_646
H2A H14B 2.9771 no 2_646
H2A H14C 3.2386 no 2_656
H4 Cl1 3.4442 no .
H4 Cl3 3.1433 no .
H4 O1 2.8847 no .
H4 C9 3.6716 no 2_646
H4 C9 3.4313 no 2_656
H4 C10 3.5166 no 2_656
H4 H9 3.6424 no 2_646
H4 H9 3.5503 no 2_656
H4 H10 3.6786 no 2_656
H5 Cl1 2.7368 no .
H5 O1 3.5992 no .
H5 C10 3.4828 no 2_656
H5 C11 3.6035 no 2_656
H5 C25 3.3287 no 4_555
H5 H2 3.3069 no 3_667
H5 H10 3.3392 no 2_656
H5 H11 3.5426 no 2_656
H5 H19 3.4472 no 3_667
H5 H24 3.6419 no 4_555
H5 H25 2.8493 no 4_555
H6 Cl3 2.8748 no .
H6 C7 3.5169 no 2_646
H6 C7 3.6395 no 2_656
H6 C8 3.5739 no 2_646
H6 C9 3.6299 no 2_646
H6 H7 3.5381 no 2_646
H6 H7 3.6541 no 2_656
H6 H9 3.5621 no 2_646
H7 O4 2.7883 no .
H7 H6 3.6541 no 2_646
H7 H6 3.5381 no 2_656
H7 H13 3.5069 no 2_656
H9 O1 3.1615 no 2_656
H9 O2 3.3748 no 2_646
H9 O3 3.4631 no 2_646
H9 O4 3.3992 no .
H9 H4 3.5503 no 2_646
H9 H4 3.6424 no 2_656
H9 H6 3.5621 no 2_656
H10 Cl1 3.4990 no 2_646
H10 O1 3.0567 no 2_656
H10 O2 3.6083 no 2_646
H10 C4 3.6919 no 2_656
H10 C5 3.5349 no 2_646
H10 C25 3.2491 no 3_666
H10 H4 3.6786 no 2_646
H10 H5 3.3392 no 2_646
H10 H25 2.3888 no 3_666
H11 Cl2 3.4809 no 2_646
H11 N1 3.3041 no 2_646
H11 N1 3.6179 no 2_656
H11 C1 3.6903 no 2_656
H11 C5 3.4217 no 2_646
H11 C24 3.3706 no 3_666
H11 C25 3.5303 no 3_666
H11 H1 3.3156 no 2_646
H11 H5 3.5426 no 2_646
H11 H14A 3.6718 no 3_666
H11 H14B 3.6851 no 3_666
H11 H24 2.7279 no 3_666
H11 H25 3.0420 no 3_666
H13 Cl3 3.1156 no .
H13 H2A 3.4831 no 2_656
H13 H7 3.5069 no 2_646
H14A N1 3.6775 no 2_646
H14A C1 3.4493 no 2_646
H14A C1 3.4417 no 4_454
H14A C14 3.3233 no 3_666
H14A H1 3.6763 no 2_646
H14A H1 3.4767 no 4_454
H14A H1A 3.3168 no 2_646
H14A H1A 3.6264 no 2_656
H14A H1A 2.7661 no 4_454
H14A H11 3.6718 no 3_666
H14A H14A 2.6749 no 3_666
H14A H14B 3.1018 no 3_666
H14A H24 3.4801 no .
H14B Cl2 3.2899 no 4_464
H14B C1 3.2374 no 2_656
H14B C2 3.2702 no 2_656
H14B H1A 2.9201 no 2_656
H14B H2A 2.9771 no 2_656
H14B H11 3.6851 no 3_666
H14B H14A 3.1018 no 3_666
H14B H23 3.5273 no .
H14B H24 2.9903 no .
H14C Cl2 3.1763 no 4_454
H14C O4 3.5656 no 2_646
H14C C1 3.1351 no 2_646
H14C C2 3.2742 no 2_646
H14C H1 3.3561 no 4_454
H14C H1A 2.9979 no 2_646
H14C H1A 3.5656 no 4_454
H14C H2A 3.2386 no 2_646
H14C H23 3.4086 no .
H14C H24 3.0545 no .
H15 Cl1 2.8057 no .
H15 Cl1 3.6179 no 3_667
H15 O1 3.0466 no .
H15 H28A 3.5506 no 2_546
H15 H28A 3.5236 no 2_556
H15 H28B 3.4351 no 2_556
H15 H28B 2.9266 no 4_555
H15 H28C 3.3757 no 2_546
H16 Cl3 3.2034 no .
H16 O1 3.0252 no .
H16 O2 3.6456 no .
H16 O3 3.3379 no .
H18 O3 2.7548 no 2_546
H18 O4 3.2359 no 1_455
H18 C21 3.5147 no 2_546
H18 C21 3.6422 no 2_556
H18 C22 3.4767 no 2_546
H18 C22 3.6752 no 2_556
H18 C23 3.6712 no 2_546
H18 H21 3.6127 no 2_546
H19 Cl2 2.6337 no 3_667
H19 C23 3.6048 no 2_546
H19 C23 3.6732 no 2_556
H19 C24 3.4806 no 2_546
H19 C24 3.6418 no 2_556
H19 C25 3.5817 no 2_546
H19 H1 3.5741 no 3_667
H19 H5 3.4472 no 3_667
H20 O2 3.5428 no 2_546
H20 O3 3.2070 no 2_546
H20 C17 3.5423 no 2_546
H20 C17 3.6461 no 2_556
H20 C20 3.5156 no 2_546
H20 C20 3.5703 no 2_556
H21 Cl3 2.9225 no .
H21 O3 3.1923 no .
H21 H18 3.6127 no 2_556
H23 Cl3 3.0630 no .
H23 O4 3.4231 no 2_646
H23 H14B 3.5273 no .
H23 H14C 3.4086 no .
H24 Cl2 3.5956 no 4_454
H24 Cl2 3.6673 no 4_464
H24 N1 3.3182 no 4_454
H24 C11 3.5541 no 3_666
H24 C14 3.3528 no .
H24 H1 2.8721 no 4_454
H24 H5 3.6419 no 4_454
H24 H11 2.7279 no 3_666
H24 H14A 3.4801 no .
H24 H14B 2.9903 no .
H24 H14C 3.0545 no .
H25 O1 3.4681 no 4_454
H25 N1 3.6899 no 4_454
H25 C5 3.2513 no 4_454
H25 C10 3.1074 no 3_666
H25 C11 3.4389 no 3_666
H25 H1 3.6501 no 4_454
H25 H5 2.8493 no 4_454
H25 H10 2.3888 no 3_666
H25 H11 3.0420 no 3_666
H27 O2 2.8322 no 2_546
H27 C15 3.4992 no 2_546
H27 C16 3.4947 no 2_546
H27 C16 3.6125 no 2_556
H28A Cl1 3.4933 no 2_546
H28A O2 2.7595 no 2_546
H28A C15 3.6618 no 2_556
H28A C28 3.1266 no 3_566
H28A H15 3.5236 no 2_546
H28A H15 3.5506 no 2_556
H28A H28A 3.1371 no 3_566
H28A H28B 3.2382 no 3_566
H28A H28C 2.5263 no 3_566
H28B Cl1 2.9174 no 4_454
H28B O1 3.1357 no 4_454
H28B N2 3.4113 no 2_546
H28B C15 3.6352 no 2_546
H28B C28 3.6030 no 3_566
H28B H2 3.0268 no 2_546
H28B H15 3.4351 no 2_546
H28B H15 2.9266 no 4_454
H28B H28A 3.2382 no 3_566
H28B H28C 3.0965 no 3_566
H28C Cl1 3.1716 no 4_464
H28C O1 3.5372 no 4_454
H28C O2 3.6188 no 4_464
H28C N2 3.2221 no 2_556
H28C C15 3.4896 no 2_556
H28C C28 2.9797 no 3_566
H28C H2 2.8956 no 2_556
H28C H15 3.3757 no 2_556
H28C H28A 2.5263 no 3_566
H28C H28B 3.0965 no 3_566
H28C H28C 2.8366 no 3_566

loop_
_geom_hbond_atom_site_label_D
_geom_hbond_atom_site_label_H
_geom_hbond_atom_site_label_A
_geom_hbond_site_symmetry_A
_geom_hbond_distance_DA
_geom_hbond_distance_DH
_geom_hbond_distance_HA
_geom_hbond_angle_DHA
_geom_hbond_publ_flag
N1 H1 Cl2 . 3.036(4) 0.880 2.207 156.7 no
N2 H2 Cl1 3_667 3.081(4) 0.880 2.211 169.9 no

loop_
_geom_torsion_atom_site_label_1
_geom_torsion_atom_site_label_2
_geom_torsion_atom_site_label_3
_geom_torsion_atom_site_label_4
_geom_torsion
_geom_torsion_publ_flag
C1 N1 C5 C4 -1.2(6) no
C5 N1 C1 C2 1.7(6) no
C15 N2 C19 C18 -0.3(6) no
C19 N2 C15 C16 0.2(6) no
N1 C1 C2 C3 0.0(6) no
C1 C2 C3 C4 -2.0(6) no
C1 C2 C3 C6 176.7(4) no
C2 C3 C4 C5 2.5(6) no
C2 C3 C6 C7 -9.7(7) no
C4 C3 C6 C7 169.1(4) no
C6 C3 C4 C5 -176.4(4) no
C3 C4 C5 N1 -0.9(6) no
C3 C6 C7 C8 -176.9(4) no
C6 C7 C8 C9 175.3(4) no
C6 C7 C8 C13 -5.1(7) no
C7 C8 C9 C10 178.9(4) no
C7 C8 C13 C12 -179.6(4) no
C9 C8 C13 C12 0.1(6) no
C13 C8 C9 C10 -0.8(6) no
C8 C9 C10 C11 0.9(7) no
C9 C10 C11 C12 -0.2(7) no
C10 C11 C12 C13 -0.5(6) no
C10 C11 C12 C14 179.1(4) no
C11 C12 C13 C8 0.5(6) no
C14 C12 C13 C8 -179.0(4) no
N2 C15 C16 C17 0.3(6) no
C15 C16 C17 C18 -0.7(6) no
C15 C16 C17 C20 178.7(4) no
C16 C17 C18 C19 0.6(6) no
C16 C17 C20 C21 1.1(6) no
C18 C17 C20 C21 -179.5(4) no
C20 C17 C18 C19 -178.8(3) no
C17 C18 C19 N2 -0.2(6) no
C17 C20 C21 C22 -177.0(4) no
C20 C21 C22 C23 179.6(4) no
C20 C21 C22 C27 -0.7(7) no
C21 C22 C23 C24 -179.4(4) no
C21 C22 C27 C26 178.8(4) no
C23 C22 C27 C26 -1.4(6) no
C27 C22 C23 C24 0.8(6) no
C22 C23 C24 C25 -0.3(7) no
C23 C24 C25 C26 0.3(7) no
C24 C25 C26 C27 -0.9(6) no
C24 C25 C26 C28 178.4(4) no
C25 C26 C27 C22 1.4(6) no
C28 C26 C27 C22 -177.9(4) no
